data_8103236
loop_
_publ_author_name
'Jun Zhang'
'Jing-Cheng Zhu'
'Kun Ying'

_publ_section_title
;
 Crystal structure of
 bis(tetrafluorophthlato-?O)(2,2'-bipyridine-?2N,N')copper(II),
 Cu(C8HF4O4)2(C10H8N2)
;
_journal_issue 4
_journal_name_full 'Zeitschrift f\"ur Kristallographie - New Crystal Structures'
_journal_page_first 557
_journal_volume 226
_journal_year 2011
_chemical_formula_sum 'C26 H10 Cu F8 N2 O8'
_chemical_formula_weight 693.90
_space_group_IT_number 2
_symmetry_cell_setting triclinic
_symmetry_space_group_name_Hall '-P 1'
_symmetry_space_group_name_H-M 'P -1'
_atom_sites_solution_hydrogens geom
_atom_sites_solution_primary direct
_atom_sites_solution_secondary difmap
_audit_creation_method SHELXL-97
_cell_angle_alpha 68.2730(10)
_cell_angle_beta 72.6230(10)
_cell_angle_gamma 81.3610(10)
_cell_formula_units_Z 2
_cell_length_a 9.7200(11)
_cell_length_b 11.6077(14)
_cell_length_c 12.7189(15)
_cell_measurement_reflns_used 3781
_cell_measurement_temperature 296(2)
_cell_measurement_theta_max 25.50
_cell_measurement_theta_min 2.44
_cell_volume 1271.0(3)
_computing_cell_refinement 'Bruker SMART'
_computing_data_collection 'Bruker SMART'
_computing_data_reduction 'Bruker SAINT'
_computing_molecular_graphics 'Bruker SHELXTL'
_computing_publication_material 'Bruker SHELXTL'
_computing_structure_refinement 'SHELXL-97 (Sheldrick, 1997)'
_computing_structure_solution 'SHELXS-97 (Sheldrick, 1990)'
_diffrn_ambient_temperature 296(2)
_diffrn_measured_fraction_theta_full 0.990
_diffrn_measured_fraction_theta_max 0.990
_diffrn_measurement_device_type 'CCD area detector'
_diffrn_measurement_method '\f and \w scans'
_diffrn_radiation_monochromator graphite
_diffrn_radiation_source 'fine-focus sealed tube'
_diffrn_radiation_type MoK\a
_diffrn_radiation_wavelength 0.71073
_diffrn_reflns_av_R_equivalents 0.0181
_diffrn_reflns_av_sigmaI/netI 0.0284
_diffrn_reflns_limit_h_max 11
_diffrn_reflns_limit_h_min -11
_diffrn_reflns_limit_k_max 13
_diffrn_reflns_limit_k_min -14
_diffrn_reflns_limit_l_max 15
_diffrn_reflns_limit_l_min -15
_diffrn_reflns_number 9702
_diffrn_reflns_theta_full 25.50
_diffrn_reflns_theta_max 25.50
_diffrn_reflns_theta_min 2.44
_diffrn_standards_decay_% 0
_diffrn_standards_interval_count 0
_diffrn_standards_interval_time 0
_diffrn_standards_number 0
_exptl_absorpt_coefficient_mu 0.975
_exptl_absorpt_correction_T_max 0.8518
_exptl_absorpt_correction_T_min 0.7719
_exptl_absorpt_correction_type multi-scan
_exptl_absorpt_process_details sadabs
_exptl_crystal_colour blue
_exptl_crystal_density_diffrn 1.813
_exptl_crystal_density_method 'not measured'
_exptl_crystal_description block
_exptl_crystal_F_000 690
_exptl_crystal_size_max 0.28
_exptl_crystal_size_mid 0.25
_exptl_crystal_size_min 0.17
_refine_diff_density_max 0.264
_refine_diff_density_min -0.332
_refine_diff_density_rms 0.048
_refine_ls_extinction_method none
_refine_ls_goodness_of_fit_ref 1.046
_refine_ls_hydrogen_treatment constr
_refine_ls_matrix_type full
_refine_ls_number_parameters 408
_refine_ls_number_reflns 4682
_refine_ls_number_restraints 0
_refine_ls_restrained_S_all 1.046
_refine_ls_R_factor_all 0.0410
_refine_ls_R_factor_gt 0.0311
_refine_ls_shift/su_max 0.001
_refine_ls_shift/su_mean 0.000
_refine_ls_structure_factor_coef Fsqd
_refine_ls_weighting_details 'calc w=1/[\s^2^(Fo^2^)+(0.0399P)^2^+0.4351P] where P=(Fo^2^+2Fc^2^)/3'
_refine_ls_weighting_scheme calc
_refine_ls_wR_factor_gt 0.0771
_refine_ls_wR_factor_ref 0.0828
_reflns_number_gt 3895
_reflns_number_total 4682
_reflns_threshold_expression >2sigma(I)
_cod_data_source_file 1267-3568.cff
_cod_data_source_block a
_cod_depositor_comments
;
The following automatic conversions were performed:

'_symmetry_cell_setting' value 'Triclinic' changed to 'triclinic'
according to /home/saulius/struct/CIF-dictionaries/cif_core.dic
dictionary named 'cif_core.dic' version 2.4.1 from 2010-06-29.

Automatic conversion script
Id: cif_fix_values 1715 2011-07-08 13:25:40Z adriana 
;
_cod_original_sg_symbol_H-M P-1
_cod_database_code 8103236

loop_
_symmetry_equiv_pos_as_xyz
'x, y, z'
'-x, -y, -z'

loop_
_atom_site_label
_atom_site_type_symbol
_atom_site_fract_x
_atom_site_fract_y
_atom_site_fract_z
_atom_site_U_iso_or_equiv
_atom_site_adp_type
_atom_site_occupancy
_atom_site_symmetry_multiplicity
_atom_site_calc_flag
_atom_site_refinement_flags
Cu1 Cu 0.58853(3) -0.04879(2) 0.24322(2) 0.03462(10) Uani 1 1 d .
N1 N 0.7483(2) -0.11658(17) 0.14000(17) 0.0349(4) Uani 1 1 d .
N2 N 0.6353(2) -0.20263(17) 0.36389(17) 0.0346(4) Uani 1 1 d .
O1 O 0.42616(17) 0.00276(15) 0.35231(14) 0.0383(4) Uani 1 1 d .
O2 O 0.2498(2) -0.05946(18) 0.30826(17) 0.0551(5) Uani 1 1 d .
O3 O 0.2463(2) -0.16263(15) 0.58840(15) 0.0458(4) Uani 1 1 d .
O4 O 0.2428(2) -0.06494(16) 0.71082(16) 0.0471(4) Uani 1 1 d .
H4 H 0.2787 -0.1312 0.7461 0.071 Uiso 1 1 calc R
O5 O 0.55431(18) 0.10068(14) 0.11675(14) 0.0394(4) Uani 1 1 d .
O6 O 0.6292(2) 0.24532(16) 0.16194(17) 0.0548(5) Uani 1 1 d .
O7 O 0.7369(2) 0.23735(19) -0.13148(17) 0.0553(5) Uani 1 1 d .
O8 O 0.5757(2) 0.1934(2) -0.2013(2) 0.0696(6) Uani 1 1 d .
H8 H 0.6446 0.1562 -0.2322 0.104 Uiso 1 1 calc R
F1 F 0.02995(15) 0.10796(14) 0.70523(12) 0.0458(4) Uani 1 1 d .
F2 F -0.08532(18) 0.30990(15) 0.56989(15) 0.0622(5) Uani 1 1 d .
F3 F -0.02491(19) 0.35904(14) 0.33579(15) 0.0640(5) Uani 1 1 d .
F4 F 0.14802(18) 0.20264(14) 0.23790(12) 0.0546(4) Uani 1 1 d .
F5 F 0.35088(18) 0.37344(15) 0.19202(13) 0.0579(4) Uani 1 1 d .
F6 F 0.17673(19) 0.52608(16) 0.06914(18) 0.0770(6) Uani 1 1 d .
F7 F 0.2117(2) 0.54889(15) -0.15777(18) 0.0755(6) Uani 1 1 d .
F8 F 0.42642(19) 0.42010(15) -0.26054(13) 0.0620(5) Uani 1 1 d .
C1 C 0.1882(2) 0.0722(2) 0.4205(2) 0.0313(5) Uani 1 1 d .
C2 C 0.1585(2) 0.0463(2) 0.54244(19) 0.0306(5) Uani 1 1 d .
C3 C 0.0655(2) 0.1284(2) 0.5897(2) 0.0344(5) Uani 1 1 d .
C4 C 0.0039(3) 0.2323(2) 0.5213(2) 0.0418(6) Uani 1 1 d .
C5 C 0.0332(3) 0.2571(2) 0.4033(2) 0.0422(6) Uani 1 1 d .
C6 C 0.1230(3) 0.1757(2) 0.3546(2) 0.0377(5) Uani 1 1 d .
C7 C 0.2963(3) -0.0042(2) 0.3555(2) 0.0351(5) Uani 1 1 d .
C8 C 0.2212(2) -0.0714(2) 0.6154(2) 0.0333(5) Uani 1 1 d .
C9 C 0.4791(2) 0.3073(2) 0.0326(2) 0.0329(5) Uani 1 1 d .
C10 C 0.4973(2) 0.3184(2) -0.0843(2) 0.0333(5) Uani 1 1 d .
C11 C 0.4078(3) 0.4022(2) -0.1465(2) 0.0412(6) Uani 1 1 d .
C12 C 0.3000(3) 0.4718(2) -0.0961(3) 0.0489(7) Uani 1 1 d .
C13 C 0.2821(3) 0.4606(2) 0.0177(3) 0.0480(7) Uani 1 1 d .
C14 C 0.3732(3) 0.3809(2) 0.0803(2) 0.0405(6) Uani 1 1 d .
C15 C 0.5636(3) 0.2102(2) 0.1103(2) 0.0360(5) Uani 1 1 d .
C16 C 0.6178(3) 0.2459(2) -0.1418(2) 0.0392(6) Uani 1 1 d .
C17 C 0.8090(2) -0.2253(2) 0.1957(2) 0.0342(5) Uani 1 1 d .
C18 C 0.9242(3) -0.2811(3) 0.1356(2) 0.0515(7) Uani 1 1 d .
H18 H 0.9663 -0.3557 0.1752 0.062 Uiso 1 1 calc R
C19 C 0.9764(3) -0.2252(3) 0.0158(3) 0.0600(8) Uani 1 1 d .
H19 H 1.0545 -0.2615 -0.0260 0.072 Uiso 1 1 calc R
C20 C 0.9121(3) -0.1158(3) -0.0411(2) 0.0575(8) Uani 1 1 d .
H20 H 0.9445 -0.0778 -0.1220 0.069 Uiso 1 1 calc R
C21 C 0.7991(3) -0.0633(2) 0.0237(2) 0.0493(7) Uani 1 1 d .
H21 H 0.7564 0.0118 -0.0145 0.059 Uiso 1 1 calc R
C22 C 0.7430(2) -0.2764(2) 0.3241(2) 0.0351(5) Uani 1 1 d .
C23 C 0.7839(3) -0.3869(2) 0.3990(2) 0.0533(7) Uani 1 1 d .
H23 H 0.8579 -0.4372 0.3704 0.064 Uiso 1 1 calc R
C24 C 0.7141(4) -0.4229(3) 0.5176(3) 0.0633(8) Uani 1 1 d .
H24 H 0.7400 -0.4981 0.5693 0.076 Uiso 1 1 calc R
C25 C 0.6068(3) -0.3472(3) 0.5581(3) 0.0561(7) Uani 1 1 d .
H25 H 0.5596 -0.3693 0.6376 0.067 Uiso 1 1 calc R
C26 C 0.5698(3) -0.2378(2) 0.4791(2) 0.0467(6) Uani 1 1 d .
H26 H 0.4967 -0.1861 0.5065 0.056 Uiso 1 1 calc R

loop_
_atom_site_aniso_label
_atom_site_aniso_U_11
_atom_site_aniso_U_22
_atom_site_aniso_U_33
_atom_site_aniso_U_23
_atom_site_aniso_U_13
_atom_site_aniso_U_12
Cu1 0.03433(17) 0.03136(16) 0.03381(17) -0.01156(12) -0.00794(12) 0.01000(12)
N1 0.0352(11) 0.0330(10) 0.0363(11) -0.0148(8) -0.0092(9) 0.0058(8)
N2 0.0327(10) 0.0334(10) 0.0351(11) -0.0112(8) -0.0086(9) 0.0037(8)
O1 0.0315(9) 0.0428(9) 0.0398(9) -0.0180(8) -0.0090(7) 0.0099(7)
O2 0.0474(11) 0.0712(13) 0.0642(13) -0.0495(11) -0.0076(9) 0.0002(9)
O3 0.0564(11) 0.0368(10) 0.0460(10) -0.0182(8) -0.0160(9) 0.0080(8)
O4 0.0605(12) 0.0416(10) 0.0471(11) -0.0148(8) -0.0315(9) 0.0081(9)
O5 0.0502(10) 0.0305(9) 0.0369(9) -0.0135(7) -0.0150(8) 0.0117(7)
O6 0.0714(13) 0.0422(10) 0.0621(12) -0.0115(9) -0.0448(11) 0.0032(9)
O7 0.0408(11) 0.0746(14) 0.0627(13) -0.0387(11) -0.0170(9) 0.0070(10)
O8 0.0455(11) 0.1044(18) 0.0922(17) -0.0757(15) -0.0160(12) 0.0032(12)
F1 0.0424(8) 0.0590(9) 0.0383(8) -0.0264(7) -0.0045(6) 0.0035(7)
F2 0.0611(10) 0.0526(9) 0.0723(11) -0.0366(8) -0.0107(9) 0.0238(8)
F3 0.0732(11) 0.0438(9) 0.0664(11) -0.0094(8) -0.0302(9) 0.0216(8)
F4 0.0702(11) 0.0575(9) 0.0349(8) -0.0131(7) -0.0191(7) 0.0042(8)
F5 0.0707(11) 0.0618(10) 0.0447(9) -0.0297(8) -0.0120(8) 0.0101(8)
F6 0.0661(12) 0.0643(11) 0.1028(15) -0.0447(11) -0.0239(11) 0.0360(9)
F7 0.0809(13) 0.0510(10) 0.1048(15) -0.0142(10) -0.0664(12) 0.0206(9)
F8 0.0872(12) 0.0612(10) 0.0411(9) -0.0050(7) -0.0336(9) -0.0118(9)
C1 0.0277(11) 0.0333(12) 0.0348(12) -0.0157(10) -0.0077(10) 0.0020(9)
C2 0.0254(11) 0.0342(12) 0.0344(12) -0.0144(10) -0.0087(9) 0.0004(9)
C3 0.0308(12) 0.0431(13) 0.0319(12) -0.0191(10) -0.0042(10) -0.0020(10)
C4 0.0346(13) 0.0411(14) 0.0523(16) -0.0262(12) -0.0086(12) 0.0110(11)
C5 0.0413(14) 0.0321(13) 0.0500(15) -0.0110(11) -0.0166(12) 0.0083(11)
C6 0.0380(13) 0.0417(13) 0.0327(13) -0.0126(10) -0.0100(10) 0.0012(11)
C7 0.0359(13) 0.0359(13) 0.0308(12) -0.0141(10) -0.0045(10) 0.0041(10)
C8 0.0243(11) 0.0400(13) 0.0333(12) -0.0130(10) -0.0039(9) -0.0012(10)
C9 0.0345(12) 0.0285(11) 0.0363(13) -0.0095(10) -0.0143(10) 0.0026(9)
C10 0.0356(13) 0.0303(12) 0.0340(12) -0.0092(10) -0.0111(10) -0.0025(10)
C11 0.0521(16) 0.0364(13) 0.0373(13) -0.0053(11) -0.0212(12) -0.0082(11)
C12 0.0525(16) 0.0323(13) 0.0640(18) -0.0074(12) -0.0344(14) 0.0069(12)
C13 0.0440(15) 0.0349(14) 0.0668(18) -0.0217(13) -0.0184(13) 0.0123(11)
C14 0.0479(15) 0.0351(13) 0.0396(14) -0.0164(11) -0.0115(12) 0.0042(11)
C15 0.0378(13) 0.0351(13) 0.0316(12) -0.0098(10) -0.0099(10) 0.0058(10)
C16 0.0406(14) 0.0419(14) 0.0339(13) -0.0124(11) -0.0073(11) -0.0056(11)
C17 0.0321(12) 0.0323(12) 0.0434(13) -0.0188(10) -0.0135(10) 0.0056(10)
C18 0.0488(16) 0.0475(16) 0.0541(17) -0.0227(13) -0.0114(13) 0.0185(13)
C19 0.0500(17) 0.0623(19) 0.0564(18) -0.0278(15) 0.0021(14) 0.0165(14)
C20 0.0643(19) 0.0565(17) 0.0388(15) -0.0189(13) 0.0024(13) 0.0084(15)
C21 0.0566(17) 0.0423(14) 0.0382(14) -0.0110(12) -0.0070(12) 0.0106(13)
C22 0.0353(13) 0.0300(12) 0.0426(14) -0.0154(10) -0.0134(11) 0.0048(10)
C23 0.0634(18) 0.0380(15) 0.0543(17) -0.0150(13) -0.0202(14) 0.0169(13)
C24 0.079(2) 0.0424(16) 0.0518(18) -0.0010(13) -0.0198(16) 0.0123(15)
C25 0.0623(18) 0.0487(16) 0.0411(15) -0.0023(13) -0.0096(14) 0.0020(14)
C26 0.0430(15) 0.0439(15) 0.0448(15) -0.0121(12) -0.0073(12) 0.0060(12)

loop_
_atom_type_symbol
_atom_type_description
_atom_type_scat_dispersion_real
_atom_type_scat_dispersion_imag
_atom_type_scat_source
C C 0.0033 0.0016 'International Tables Vol C Tables 4.2.6.8 and 6.1.1.4'
H H 0.0000 0.0000 'International Tables Vol C Tables 4.2.6.8 and 6.1.1.4'
N N 0.0061 0.0033 'International Tables Vol C Tables 4.2.6.8 and 6.1.1.4'
O O 0.0106 0.0060 'International Tables Vol C Tables 4.2.6.8 and 6.1.1.4'
Cu Cu 0.3201 1.2651 'International Tables Vol C Tables 4.2.6.8 and 6.1.1.4'
F F 0.0171 0.0103 'International Tables Vol C Tables 4.2.6.8 and 6.1.1.4'

loop_
_geom_angle_atom_site_label_1
_geom_angle_atom_site_label_2
_geom_angle_atom_site_label_3
_geom_angle
O5 Cu1 O1 89.32(7)
O5 Cu1 N2 176.10(7)
O1 Cu1 N2 94.55(7)
O5 Cu1 N1 94.70(7)
O1 Cu1 N1 174.91(7)
N2 Cu1 N1 81.47(8)
C21 N1 C17 119.3(2)
C21 N1 Cu1 125.92(16)
C17 N1 Cu1 114.82(15)
C26 N2 C22 118.9(2)
C26 N2 Cu1 125.52(16)
C22 N2 Cu1 115.54(15)
C7 O1 Cu1 122.68(15)
C8 O4 H4 109.5
C15 O5 Cu1 125.52(15)
C16 O8 H8 109.5
C6 C1 C2 119.0(2)
C6 C1 C7 117.4(2)
C2 C1 C7 123.52(19)
C3 C2 C1 117.9(2)
C3 C2 C8 123.2(2)
C1 C2 C8 118.83(19)
F1 C3 C4 117.1(2)
F1 C3 C2 121.0(2)
C4 C3 C2 121.9(2)
F2 C4 C5 119.7(2)
F2 C4 C3 120.3(2)
C5 C4 C3 120.0(2)
F3 C5 C4 120.4(2)
F3 C5 C6 120.4(2)
C4 C5 C6 119.2(2)
F4 C6 C1 120.5(2)
F4 C6 C5 117.5(2)
C1 C6 C5 122.0(2)
O2 C7 O1 127.9(2)
O2 C7 C1 117.6(2)
O1 C7 C1 114.4(2)
O3 C8 O4 124.3(2)
O3 C8 C2 121.7(2)
O4 C8 C2 114.0(2)
C14 C9 C10 118.5(2)
C14 C9 C15 119.3(2)
C10 C9 C15 122.0(2)
C11 C10 C9 118.6(2)
C11 C10 C16 121.2(2)
C9 C10 C16 120.0(2)
F8 C11 C12 117.7(2)
F8 C11 C10 120.4(2)
C12 C11 C10 121.9(2)
F7 C12 C13 120.2(3)
F7 C12 C11 120.3(3)
C13 C12 C11 119.5(2)
F6 C13 C12 120.5(2)
F6 C13 C14 119.8(3)
C12 C13 C14 119.7(2)
F5 C14 C9 120.8(2)
F5 C14 C13 117.3(2)
C9 C14 C13 121.8(2)
O6 C15 O5 127.5(2)
O6 C15 C9 117.9(2)
O5 C15 C9 114.5(2)
O7 C16 O8 124.9(2)
O7 C16 C10 122.4(2)
O8 C16 C10 112.6(2)
N1 C17 C18 121.1(2)
N1 C17 C22 114.59(19)
C18 C17 C22 124.3(2)
C17 C18 C19 119.3(2)
C17 C18 H18 120.4
C19 C18 H18 120.4
C20 C19 C18 119.4(2)
C20 C19 H19 120.3
C18 C19 H19 120.3
C19 C20 C21 118.8(3)
C19 C20 H20 120.6
C21 C20 H20 120.6
N1 C21 C20 122.1(2)
N1 C21 H21 118.9
C20 C21 H21 118.9
N2 C22 C23 121.1(2)
N2 C22 C17 113.56(19)
C23 C22 C17 125.3(2)
C22 C23 C24 119.4(3)
C22 C23 H23 120.3
C24 C23 H23 120.3
C25 C24 C23 119.4(3)
C25 C24 H24 120.3
C23 C24 H24 120.3
C24 C25 C26 118.7(3)
C24 C25 H25 120.7
C26 C25 H25 120.7
N2 C26 C25 122.4(2)
N2 C26 H26 118.8
C25 C26 H26 118.8

loop_
_geom_bond_atom_site_label_1
_geom_bond_atom_site_label_2
_geom_bond_distance
Cu1 O5 1.9464(15)
Cu1 O1 1.9486(15)
Cu1 N2 1.9736(18)
Cu1 N1 1.9834(19)
N1 C21 1.339(3)
N1 C17 1.344(3)
N2 C26 1.340(3)
N2 C22 1.349(3)
O1 C7 1.265(3)
O2 C7 1.229(3)
O3 C8 1.200(3)
O4 C8 1.322(3)
O4 H4 0.8200
O5 C15 1.258(3)
O6 C15 1.238(3)
O7 C16 1.189(3)
O8 C16 1.309(3)
O8 H8 0.8200
F1 C3 1.341(3)
F2 C4 1.342(3)
F3 C5 1.339(3)
F4 C6 1.350(3)
F5 C14 1.344(3)
F6 C13 1.337(3)
F7 C12 1.344(3)
F8 C11 1.345(3)
C1 C6 1.375(3)
C1 C2 1.411(3)
C1 C7 1.523(3)
C2 C3 1.388(3)
C2 C8 1.499(3)
C3 C4 1.374(3)
C4 C5 1.366(4)
C5 C6 1.379(3)
C9 C14 1.380(3)
C9 C10 1.402(3)
C9 C15 1.518(3)
C10 C11 1.385(3)
C10 C16 1.504(3)
C11 C12 1.375(4)
C12 C13 1.364(4)
C13 C14 1.379(3)
C17 C18 1.377(3)
C17 C22 1.483(3)
C18 C19 1.380(4)
C18 H18 0.9300
C19 C20 1.370(4)
C19 H19 0.9300
C20 C21 1.374(4)
C20 H20 0.9300
C21 H21 0.9300
C22 C23 1.371(3)
C23 C24 1.386(4)
C23 H23 0.9300
C24 C25 1.365(4)
C24 H24 0.9300
C25 C26 1.374(4)
C25 H25 0.9300
C26 H26 0.9300

loop_
_geom_hbond_atom_site_label_D
_geom_hbond_atom_site_label_H
_geom_hbond_atom_site_label_A
_geom_hbond_distance_DH
_geom_hbond_distance_HA
_geom_hbond_distance_DA
_geom_hbond_angle_DHA
_geom_hbond_site_symmetry_A
O4 H4 O6 0.82 1.75 2.542(2) 163.5 2_656
O8 H8 O2 0.82 1.76 2.558(3) 162.2 2_655

loop_
_geom_torsion_atom_site_label_1
_geom_torsion_atom_site_label_2
_geom_torsion_atom_site_label_3
_geom_torsion_atom_site_label_4
_geom_torsion
O5 Cu1 N1 C21 -0.4(2)
O1 Cu1 N1 C21 141.6(8)
N2 Cu1 N1 C21 -179.7(2)
O5 Cu1 N1 C17 178.79(16)
O1 Cu1 N1 C17 -39.2(9)
N2 Cu1 N1 C17 -0.49(16)
O5 Cu1 N2 C26 168.8(10)
O1 Cu1 N2 C26 -3.9(2)
N1 Cu1 N2 C26 179.3(2)
O5 Cu1 N2 C22 -11.1(12)
O1 Cu1 N2 C22 176.22(16)
N1 Cu1 N2 C22 -0.60(16)
O5 Cu1 O1 C7 74.61(18)
N2 Cu1 O1 C7 -105.89(18)
N1 Cu1 O1 C7 -67.6(9)
O1 Cu1 O5 C15 63.03(19)
N2 Cu1 O5 C15 -109.7(11)
N1 Cu1 O5 C15 -120.10(19)
C6 C1 C2 C3 -0.9(3)
C7 C1 C2 C3 175.4(2)
C6 C1 C2 C8 175.5(2)
C7 C1 C2 C8 -8.2(3)
C1 C2 C3 F1 178.45(19)
C8 C2 C3 F1 2.2(3)
C1 C2 C3 C4 -0.3(3)
C8 C2 C3 C4 -176.6(2)
F1 C3 C4 F2 1.4(3)
C2 C3 C4 F2 -179.8(2)
F1 C3 C4 C5 -178.6(2)
C2 C3 C4 C5 0.2(4)
F2 C4 C5 F3 0.9(4)
C3 C4 C5 F3 -179.1(2)
F2 C4 C5 C6 -178.9(2)
C3 C4 C5 C6 1.1(4)
C2 C1 C6 F4 -179.4(2)
C7 C1 C6 F4 4.1(3)
C2 C1 C6 C5 2.2(4)
C7 C1 C6 C5 -174.3(2)
F3 C5 C6 F4 -0.6(4)
C4 C5 C6 F4 179.3(2)
F3 C5 C6 C1 177.9(2)
C4 C5 C6 C1 -2.3(4)
Cu1 O1 C7 O2 12.4(4)
Cu1 O1 C7 C1 -163.71(14)
C6 C1 C7 O2 -67.0(3)
C2 C1 C7 O2 116.7(3)
C6 C1 C7 O1 109.6(2)
C2 C1 C7 O1 -66.8(3)
C3 C2 C8 O3 147.3(2)
C1 C2 C8 O3 -28.9(3)
C3 C2 C8 O4 -31.6(3)
C1 C2 C8 O4 152.2(2)
C14 C9 C10 C11 -0.4(3)
C15 C9 C10 C11 174.6(2)
C14 C9 C10 C16 176.0(2)
C15 C9 C10 C16 -9.0(3)
C9 C10 C11 F8 176.7(2)
C16 C10 C11 F8 0.3(3)
C9 C10 C11 C12 -1.6(4)
C16 C10 C11 C12 -178.0(2)
F8 C11 C12 F7 4.1(4)
C10 C11 C12 F7 -177.5(2)
F8 C11 C12 C13 -176.9(2)
C10 C11 C12 C13 1.4(4)
F7 C12 C13 F6 -0.1(4)
C11 C12 C13 F6 -179.0(2)
F7 C12 C13 C14 179.8(2)
C11 C12 C13 C14 0.8(4)
C10 C9 C14 F5 179.7(2)
C15 C9 C14 F5 4.6(3)
C10 C9 C14 C13 2.7(4)
C15 C9 C14 C13 -172.5(2)
F6 C13 C14 F5 -0.2(4)
C12 C13 C14 F5 179.9(2)
F6 C13 C14 C9 177.0(2)
C12 C13 C14 C9 -2.9(4)
Cu1 O5 C15 O6 20.2(4)
Cu1 O5 C15 C9 -157.60(15)
C14 C9 C15 O6 -57.1(3)
C10 C9 C15 O6 127.9(3)
C14 C9 C15 O5 120.9(2)
C10 C9 C15 O5 -54.1(3)
C11 C10 C16 O7 132.3(3)
C9 C10 C16 O7 -44.0(3)
C11 C10 C16 O8 -48.7(3)
C9 C10 C16 O8 135.0(2)
C21 N1 C17 C18 1.4(4)
Cu1 N1 C17 C18 -177.87(19)
C21 N1 C17 C22 -179.4(2)
Cu1 N1 C17 C22 1.4(3)
N1 C17 C18 C19 -1.0(4)
C22 C17 C18 C19 179.8(3)
C17 C18 C19 C20 -0.4(5)
C18 C19 C20 C21 1.5(5)
C17 N1 C21 C20 -0.3(4)
Cu1 N1 C21 C20 178.9(2)
C19 C20 C21 N1 -1.2(5)
C26 N2 C22 C23 1.3(4)
Cu1 N2 C22 C23 -178.8(2)
C26 N2 C22 C17 -178.4(2)
Cu1 N2 C22 C17 1.5(2)
N1 C17 C22 N2 -1.9(3)
C18 C17 C22 N2 177.4(2)
N1 C17 C22 C23 178.4(2)
C18 C17 C22 C23 -2.3(4)
N2 C22 C23 C24 -0.5(4)
C17 C22 C23 C24 179.2(3)
C22 C23 C24 C25 -0.7(5)
C23 C24 C25 C26 0.9(5)
C22 N2 C26 C25 -1.0(4)
Cu1 N2 C26 C25 179.1(2)
C24 C25 C26 N2 -0.1(4)
